data_1554510
loop_
_publ_author_name
'Ng, Chee Koon'
'Tam, Teck Lip Dexter'
'Wei, Fengxia'
'Lu, Xuefeng'
'Wu, Jishan'

_publ_section_title
;
 Anion--\p and anion--\p-radical interactions in
 bis(triphenylphosphonium)-naphthalene diimide salts
;
_journal_issue 1
_journal_name_full 'Organic Chemistry Frontiers'
_journal_page_first 110
_journal_paper_doi 10.1039/C8QO01122B
_journal_volume 6
_journal_year 2019
_chemical_formula_sum 'C66 H66 N2 O4 P2'
_chemical_formula_weight 1013.14
_space_group_crystal_system monoclinic
_space_group_IT_number 14
_space_group_name_Hall '-P 2ybc'
_space_group_name_H-M_alt 'P 1 21/c 1'
_atom_sites_solution_hydrogens mixed
_audit_creation_method SHELXL-2014/7
_audit_update_record
;
2018-10-04 deposited with the CCDC.
2018-12-03 downloaded from the CCDC.
;
_cell_angle_alpha 90
_cell_angle_beta 108.744(2)
_cell_angle_gamma 90
_cell_formula_units_Z 2
_cell_length_a 14.2234(9)
_cell_length_b 15.5567(11)
_cell_length_c 12.5242(8)
_cell_measurement_reflns_used 9957
_cell_measurement_temperature 100(2)
_cell_measurement_theta_max 66.60
_cell_measurement_theta_min 3.28
_cell_volume 2624.2(3)
_computing_cell_refinement 'Bruker SAINT'
_computing_data_collection 'Bruker APEX2'
_computing_data_reduction 'Bruker SAINT'
_computing_molecular_graphics 'Bruker SHELXTL'
_computing_publication_material 'Bruker SHELXTL'
_computing_structure_refinement 'SHELXL-2014/7 (Sheldrick, 2014)'
_computing_structure_solution 'SHELXS-97 (Sheldrick 2008)'
_diffrn_ambient_temperature 100(2)
_diffrn_measured_fraction_theta_full 0.995
_diffrn_measured_fraction_theta_max 0.995
_diffrn_measurement_device_type 'Bruker D8 venture'
_diffrn_measurement_method '\f and \w scans'
_diffrn_radiation_type CuK\a
_diffrn_radiation_wavelength 1.54178
_diffrn_reflns_av_R_equivalents 0.0386
_diffrn_reflns_av_unetI/netI 0.0326
_diffrn_reflns_Laue_measured_fraction_full 0.995
_diffrn_reflns_Laue_measured_fraction_max 0.995
_diffrn_reflns_limit_h_max 16
_diffrn_reflns_limit_h_min -16
_diffrn_reflns_limit_k_max 18
_diffrn_reflns_limit_k_min -18
_diffrn_reflns_limit_l_max 14
_diffrn_reflns_limit_l_min -14
_diffrn_reflns_number 25696
_diffrn_reflns_point_group_measured_fraction_full 0.995
_diffrn_reflns_point_group_measured_fraction_max 0.995
_diffrn_reflns_theta_full 66.676
_diffrn_reflns_theta_max 66.676
_diffrn_reflns_theta_min 4.342
_exptl_absorpt_coefficient_mu 1.166
_exptl_absorpt_correction_T_max 0.7528
_exptl_absorpt_correction_T_min 0.5701
_exptl_absorpt_correction_type multi-scan
_exptl_crystal_colour Dark_red
_exptl_crystal_density_diffrn 1.282
_exptl_crystal_density_meas ?
_exptl_crystal_density_method 'Not Measured'
_exptl_crystal_description Block
_exptl_crystal_F_000 1076
_exptl_crystal_size_max 0.218
_exptl_crystal_size_mid 0.182
_exptl_crystal_size_min 0.079
_refine_diff_density_max 1.149
_refine_diff_density_min -0.881
_refine_diff_density_rms 0.073
_refine_ls_extinction_method none
_refine_ls_goodness_of_fit_ref 1.119
_refine_ls_hydrogen_treatment mixed
_refine_ls_matrix_type full
_refine_ls_number_parameters 515
_refine_ls_number_reflns 4621
_refine_ls_number_restraints 695
_refine_ls_restrained_S_all 1.117
_refine_ls_R_factor_all 0.0775
_refine_ls_R_factor_gt 0.0711
_refine_ls_shift/su_max 0.000
_refine_ls_shift/su_mean 0.000
_refine_ls_structure_factor_coef Fsqd
_refine_ls_weighting_details 'w=1/[\s^2^(Fo^2^)+(0.1242P)^2^+2.6684P] where P=(Fo^2^+2Fc^2^)/3'
_refine_ls_weighting_scheme calc
_refine_ls_wR_factor_gt 0.2076
_refine_ls_wR_factor_ref 0.2176
_reflns_Friedel_coverage 0.000
_reflns_number_gt 4081
_reflns_number_total 4621
_reflns_threshold_expression 'I > 2\s(I)'
_cod_data_source_file c8qo01122b2.cif
_cod_data_source_block I080
_cod_depositor_comments
;
The following automatic conversions were performed:

data item '_exptl_absorpt_correction_type' value 'Multi-scan' was
changed to 'multi-scan' in accordance with the
/home/saulius/struct/COD-crude-data/automatic-downloads/DataCite-retrospective/RSC/depositions/lib/dictionaries/cif_core.dic
dictionary named 'cif_core.dic' version 2.4.2 last updated on
2011-04-26.

data item '_exptl_crystal_density_meas' value 'Not Measured' was
changed to '?' -- the value is perceived as not measured.

Automatic conversion script
Id: cif_fix_values 6909 2019-04-08 15:41:33Z antanas 
;
_cod_original_sg_symbol_H-M 'P 21/c'
_cod_database_code 1554510
_shelx_shelxl_version_number 2014/7
_shelx_space_group_comment
; 
The symmetry employed for this shelxl refinement is uniquely defined 
by the following loop, which should always be used as a source of 
symmetry information in preference to the above space-group names. 
They are only intended as comments. 
;
_shelx_estimated_absorpt_t_min 0.785
_shelx_estimated_absorpt_t_max 0.914

loop_
_space_group_symop_operation_xyz
'x, y, z'
'-x, y+1/2, -z+1/2'
'-x, -y, -z'
'x, -y-1/2, z-1/2'

loop_
_atom_site_label
_atom_site_type_symbol
_atom_site_fract_x
_atom_site_fract_y
_atom_site_fract_z
_atom_site_U_iso_or_equiv
_atom_site_adp_type
_atom_site_occupancy
_atom_site_site_symmetry_order
_atom_site_calc_flag
_atom_site_refinement_flags_posn
_atom_site_refinement_flags_adp
_atom_site_refinement_flags_occupancy
_atom_site_disorder_assembly
_atom_site_disorder_group
P1 P 0.77021(5) 0.62162(6) 0.70812(6) 0.0408(3) Uani 1 1 d . . . . .
N1 N 0.54106(17) 0.38949(17) 0.27741(18) 0.0346(6) Uani 1 1 d . . . . .
C1 C 0.4440(2) 0.3933(2) 0.2809(2) 0.0343(6) Uani 1 1 d . . . . .
O1 O 0.37450(14) 0.35954(15) 0.20456(15) 0.0386(5) Uani 1 1 d . . . . .
O2 O 0.70685(13) 0.42112(14) 0.34369(15) 0.0369(5) Uani 1 1 d . . . . .
C2 C 0.42820(19) 0.4363(2) 0.3740(2) 0.0321(6) Uani 1 1 d . . . . .
C4 C 0.60461(19) 0.47643(19) 0.4448(2) 0.0313(6) Uani 1 1 d . . . . .
C3 C 0.50758(19) 0.47740(19) 0.4536(2) 0.0303(6) Uani 1 1 d . . . . .
C5 C 0.62384(19) 0.4292(2) 0.3550(2) 0.0319(6) Uani 1 1 d . . . . .
C6 C 0.68352(19) 0.5191(2) 0.5245(2) 0.0334(6) Uani 1 1 d . . . . .
H6 H 0.7475 0.5182 0.5160 0.040 Uiso 1 1 calc R U . . .
C7 C 0.67035(19) 0.5622(2) 0.6147(2) 0.0342(6) Uani 1 1 d . . . . .
C8 C 0.5585(2) 0.3374(2) 0.1876(2) 0.0424(7) Uani 1 1 d D U . . .
H8A H 0.498(3) 0.340(2) 0.125(3) 0.051 Uiso 1 1 d . U . . .
H8B H 0.609(3) 0.364(2) 0.164(3) 0.051 Uiso 1 1 d . U . . .
C9 C 0.5770(9) 0.2406(4) 0.2181(11) 0.0551(19) Uani 0.5 1 d D U P A 1
H9 H 0.6399 0.2448 0.2832 0.066 Uiso 0.5 1 calc R U P A 1
C10 C 0.5144(11) 0.1875(8) 0.2715(15) 0.062(2) Uani 0.5 1 d D U P A 1
H10A H 0.4982 0.2251 0.3270 0.075 Uiso 0.5 1 calc R U P A 1
H10B H 0.4510 0.1752 0.2114 0.075 Uiso 0.5 1 calc R U P A 1
C11 C 0.5510(17) 0.1042(10) 0.330(2) 0.059(3) Uani 0.5 1 d D U P A 1
H11A H 0.5075 0.0861 0.3725 0.089 Uiso 0.5 1 calc R U P A 1
H11B H 0.6188 0.1116 0.3814 0.089 Uiso 0.5 1 calc R U P A 1
H11C H 0.5506 0.0602 0.2736 0.089 Uiso 0.5 1 calc R U P A 1
C12 C 0.6145(9) 0.1902(8) 0.1347(13) 0.056(2) Uani 0.5 1 d D U P A 1
H12A H 0.6446 0.1362 0.1722 0.067 Uiso 0.5 1 calc R U P A 1
H12B H 0.5560 0.1739 0.0700 0.067 Uiso 0.5 1 calc R U P A 1
C13 C 0.6891(6) 0.2326(7) 0.0877(9) 0.060(2) Uani 0.5 1 d D U P A 1
H13A H 0.6534 0.2426 0.0068 0.073 Uiso 0.5 1 calc R U P A 1
H13B H 0.7023 0.2901 0.1233 0.073 Uiso 0.5 1 calc R U P A 1
C14 C 0.7846(6) 0.1985(7) 0.0932(11) 0.091(2) Uani 0.5 1 d D U P A 1
H14A H 0.7744 0.1758 0.0164 0.109 Uiso 0.5 1 calc R U P A 1
H14B H 0.7925 0.1473 0.1422 0.109 Uiso 0.5 1 calc R U P A 1
C15 C 0.8837(7) 0.2366(9) 0.1261(14) 0.077(3) Uani 0.5 1 d D U P A 1
H15A H 0.9183 0.2173 0.0742 0.116 Uiso 0.5 1 calc R U P A 1
H15B H 0.9213 0.2188 0.2030 0.116 Uiso 0.5 1 calc R U P A 1
H15C H 0.8780 0.2994 0.1230 0.116 Uiso 0.5 1 calc R U P A 1
C9X C 0.5936(8) 0.2453(4) 0.2309(9) 0.0459(18) Uani 0.5 1 d D U P A 2
H9X H 0.6575 0.2464 0.2948 0.055 Uiso 0.5 1 calc R U P A 2
C10X C 0.5096(10) 0.2057(8) 0.2659(13) 0.058(2) Uani 0.5 1 d D U P A 2
H10C H 0.4923 0.2449 0.3190 0.070 Uiso 0.5 1 calc R U P A 2
H10D H 0.4501 0.1989 0.1985 0.070 Uiso 0.5 1 calc R U P A 2
C11X C 0.5386(16) 0.1209(10) 0.320(2) 0.055(3) Uani 0.5 1 d D U P A 2
H11E H 0.4806 0.0934 0.3317 0.082 Uiso 0.5 1 calc R U P A 2
H11F H 0.5905 0.1286 0.3932 0.082 Uiso 0.5 1 calc R U P A 2
H11G H 0.5639 0.0845 0.2717 0.082 Uiso 0.5 1 calc R U P A 2
C12X C 0.6061(9) 0.2036(9) 0.1246(13) 0.055(2) Uani 0.5 1 d D U P A 2
H12C H 0.5914 0.1414 0.1254 0.066 Uiso 0.5 1 calc R U P A 2
H12D H 0.5565 0.2289 0.0573 0.066 Uiso 0.5 1 calc R U P A 2
C13X C 0.7073(6) 0.2141(7) 0.1134(9) 0.0602(17) Uani 0.5 1 d D U P A 2
H13C H 0.7075 0.1744 0.0516 0.072 Uiso 0.5 1 calc R U P A 2
H13D H 0.7067 0.2727 0.0824 0.072 Uiso 0.5 1 calc R U P A 2
C14X C 0.7962(5) 0.2062(5) 0.1873(5) 0.0471(14) Uani 0.5 1 d D U P A 2
H14C H 0.7978 0.1510 0.2272 0.057 Uiso 0.5 1 calc R U P A 2
H14D H 0.8040 0.2524 0.2438 0.057 Uiso 0.5 1 calc R U P A 2
C15X C 0.8874(7) 0.2085(7) 0.1485(11) 0.055(2) Uani 0.5 1 d D U P A 2
H15E H 0.9354 0.1653 0.1900 0.082 Uiso 0.5 1 calc R U P A 2
H15F H 0.9179 0.2657 0.1630 0.082 Uiso 0.5 1 calc R U P A 2
H15G H 0.8676 0.1961 0.0676 0.082 Uiso 0.5 1 calc R U P A 2
C16 C 0.8789(11) 0.5941(7) 0.6657(11) 0.030(2) Uani 0.5 1 d . U P B 1
C17 C 0.9191(9) 0.5123(6) 0.6724(10) 0.0321(18) Uani 0.5 1 d . U P B 1
H17 H 0.8867 0.4650 0.6935 0.039 Uiso 0.5 1 calc R U P B 1
C18 C 1.0064(8) 0.4996(6) 0.6483(9) 0.0352(18) Uani 0.5 1 d . U P B 1
H18 H 1.0331 0.4433 0.6515 0.042 Uiso 0.5 1 calc R U P B 1
C19 C 1.0553(8) 0.5689(7) 0.6192(8) 0.0356(18) Uani 0.5 1 d . U P B 1
H19 H 1.1163 0.5600 0.6051 0.043 Uiso 0.5 1 calc R U P B 1
C20 C 1.0157(8) 0.6496(7) 0.6111(8) 0.0379(17) Uani 0.5 1 d . U P B 1
H20 H 1.0485 0.6967 0.5901 0.046 Uiso 0.5 1 calc R U P B 1
C21 C 0.9259(9) 0.6626(6) 0.6339(9) 0.0353(19) Uani 0.5 1 d . U P B 1
H21 H 0.8976 0.7185 0.6274 0.042 Uiso 0.5 1 calc R U P B 1
C16X C 0.8777(10) 0.6222(6) 0.6559(11) 0.028(2) Uani 0.5 1 d . U P B 2
C17X C 0.9239(10) 0.5422(6) 0.6660(10) 0.0328(19) Uani 0.5 1 d . U P B 2
H17X H 0.8955 0.4941 0.6909 0.039 Uiso 0.5 1 calc R U P B 2
C18X C 1.0118(9) 0.5322(6) 0.6398(9) 0.0345(19) Uani 0.5 1 d . U P B 2
H18X H 1.0431 0.4776 0.6463 0.041 Uiso 0.5 1 calc R U P B 2
C19X C 1.0526(8) 0.6033(7) 0.6041(8) 0.0361(19) Uani 0.5 1 d . U P B 2
H19X H 1.1138 0.5980 0.5892 0.043 Uiso 0.5 1 calc R U P B 2
C20X C 1.0050(7) 0.6810(6) 0.5902(8) 0.0366(17) Uani 0.5 1 d . U P B 2
H20X H 1.0318 0.7284 0.5620 0.044 Uiso 0.5 1 calc R U P B 2
C21X C 0.9183(8) 0.6917(6) 0.6166(8) 0.0307(17) Uani 0.5 1 d . U P B 2
H21X H 0.8868 0.7463 0.6079 0.037 Uiso 0.5 1 calc R U P B 2
C22 C 0.7468(2) 0.7346(2) 0.7017(2) 0.0413(8) Uani 1 1 d . . . . .
C23 C 0.7077(2) 0.7724(3) 0.5940(2) 0.0446(8) Uani 1 1 d . . . . .
H23 H 0.6906 0.7370 0.5287 0.054 Uiso 1 1 calc R U . . .
C24 C 0.6940(2) 0.8597(3) 0.5824(3) 0.0501(9) Uani 1 1 d . . . . .
H24 H 0.6685 0.8846 0.5095 0.060 Uiso 1 1 calc R U . . .
C25 C 0.7177(3) 0.9115(3) 0.6781(3) 0.0513(9) Uani 1 1 d . . . . .
H25 H 0.7090 0.9720 0.6703 0.062 Uiso 1 1 calc R U . . .
C26 C 0.7537(2) 0.8754(2) 0.7843(3) 0.0483(9) Uani 1 1 d . . . . .
H26 H 0.7682 0.9110 0.8491 0.058 Uiso 1 1 calc R U . . .
C27 C 0.7688(2) 0.7871(3) 0.7969(2) 0.0453(8) Uani 1 1 d . . . . .
H27 H 0.7941 0.7627 0.8701 0.054 Uiso 1 1 calc R U . . .
C28 C 0.8126(7) 0.5645(5) 0.8494(8) 0.0375(10) Uani 0.5 1 d . U P B 1
C29 C 0.7715(6) 0.4864(5) 0.8674(6) 0.0389(10) Uani 0.5 1 d . U P B 1
H29 H 0.7197 0.4608 0.8080 0.047 Uiso 0.5 1 calc R U P B 1
C30 C 0.8057(5) 0.4463(5) 0.9708(5) 0.0397(10) Uani 0.5 1 d . U P B 1
H30 H 0.7787 0.3927 0.9825 0.048 Uiso 0.5 1 calc R U P B 1
C31 C 0.8808(5) 0.4854(5) 1.0584(5) 0.0386(10) Uani 0.5 1 d . U P B 1
H31 H 0.9026 0.4587 1.1305 0.046 Uiso 0.5 1 calc R U P B 1
C32 C 0.9240(5) 0.5622(6) 1.0423(6) 0.0385(10) Uani 0.5 1 d . U P B 1
H32 H 0.9755 0.5879 1.1020 0.046 Uiso 0.5 1 calc R U P B 1
C33 C 0.8905(6) 0.6004(5) 0.9377(6) 0.0385(10) Uani 0.5 1 d . U P B 1
H33 H 0.9207 0.6521 0.9249 0.046 Uiso 0.5 1 calc R U P B 1
C28X C 0.8215(7) 0.5906(5) 0.8488(8) 0.0376(10) Uani 0.5 1 d . U P B 2
C29X C 0.9048(6) 0.6304(5) 0.9237(6) 0.0388(10) Uani 0.5 1 d . U P B 2
H29X H 0.9332 0.6795 0.9010 0.047 Uiso 0.5 1 calc R U P B 2
C30X C 0.9456(5) 0.5973(6) 1.0318(5) 0.0409(10) Uani 0.5 1 d . U P B 2
H30X H 1.0013 0.6245 1.0840 0.049 Uiso 0.5 1 calc R U P B 2
C31X C 0.9056(5) 0.5261(7) 1.0625(6) 0.0408(10) Uani 0.5 1 d . U P B 2
H31X H 0.9338 0.5045 1.1370 0.049 Uiso 0.5 1 calc R U P B 2
C32X C 0.8233(5) 0.4829(5) 0.9874(5) 0.0405(10) Uani 0.5 1 d . U P B 2
H32X H 0.7973 0.4322 1.0096 0.049 Uiso 0.5 1 calc R U P B 2
C33X C 0.7817(6) 0.5172(5) 0.8797(6) 0.0390(10) Uani 0.5 1 d . U P B 2
H33X H 0.7259 0.4902 0.8274 0.047 Uiso 0.5 1 calc R U P B 2

loop_
_atom_site_aniso_label
_atom_site_aniso_U_11
_atom_site_aniso_U_22
_atom_site_aniso_U_33
_atom_site_aniso_U_23
_atom_site_aniso_U_13
_atom_site_aniso_U_12
P1 0.0179(4) 0.0882(7) 0.0158(4) -0.0106(3) 0.0047(3) 0.0019(3)
N1 0.0219(11) 0.0653(15) 0.0177(11) -0.0032(10) 0.0077(9) 0.0042(10)
C1 0.0215(13) 0.0630(18) 0.0187(13) 0.0031(12) 0.0070(10) 0.0044(12)
O1 0.0240(10) 0.0731(14) 0.0182(9) -0.0058(9) 0.0062(8) 0.0015(9)
O2 0.0209(9) 0.0682(13) 0.0244(9) -0.0031(9) 0.0110(7) 0.0051(9)
C2 0.0204(12) 0.0601(17) 0.0152(12) 0.0031(11) 0.0050(10) 0.0059(11)
C4 0.0215(12) 0.0579(17) 0.0161(12) 0.0044(11) 0.0081(10) 0.0061(11)
C3 0.0203(12) 0.0551(16) 0.0158(12) 0.0058(11) 0.0061(9) 0.0060(11)
C5 0.0210(12) 0.0587(17) 0.0163(12) 0.0024(11) 0.0064(10) 0.0041(11)
C6 0.0185(12) 0.0655(18) 0.0165(12) 0.0033(11) 0.0059(10) 0.0061(11)
C7 0.0192(13) 0.0667(18) 0.0157(12) 0.0011(12) 0.0044(10) 0.0039(12)
C8 0.0237(14) 0.081(2) 0.0244(14) -0.0122(14) 0.0107(11) 0.0024(14)
C9 0.048(4) 0.070(3) 0.056(3) -0.020(3) 0.029(3) -0.014(3)
C10 0.062(2) 0.063(2) 0.062(2) -0.0004(10) 0.0208(11) -0.0003(10)
C11 0.045(5) 0.065(5) 0.070(5) 0.000(4) 0.023(5) -0.002(5)
C12 0.052(3) 0.071(4) 0.049(3) -0.020(3) 0.021(3) -0.003(3)
C13 0.061(2) 0.062(2) 0.060(2) -0.0017(10) 0.0205(11) -0.0006(10)
C14 0.071(4) 0.100(4) 0.100(4) -0.011(4) 0.024(4) -0.011(4)
C15 0.072(4) 0.092(7) 0.080(6) -0.026(6) 0.042(4) -0.018(5)
C9X 0.032(3) 0.068(3) 0.042(3) -0.016(3) 0.018(3) -0.011(3)
C10X 0.051(3) 0.070(4) 0.062(4) -0.002(4) 0.029(3) -0.004(4)
C11X 0.040(5) 0.066(6) 0.063(5) 0.002(4) 0.024(4) 0.006(4)
C12X 0.047(3) 0.070(4) 0.053(4) -0.022(3) 0.023(3) -0.004(3)
C13X 0.055(3) 0.064(4) 0.077(4) -0.001(3) 0.042(3) 0.004(3)
C14X 0.043(3) 0.071(3) 0.043(3) -0.029(3) 0.036(2) -0.025(3)
C15X 0.053(4) 0.059(5) 0.068(5) -0.018(4) 0.042(3) -0.023(3)
C16 0.019(3) 0.053(5) 0.018(3) -0.005(4) 0.006(2) -0.004(4)
C17 0.023(3) 0.053(5) 0.019(3) -0.003(4) 0.005(2) 0.002(4)
C18 0.027(3) 0.057(4) 0.022(3) -0.005(4) 0.008(2) -0.001(4)
C19 0.024(3) 0.060(5) 0.025(3) -0.011(3) 0.011(2) 0.001(4)
C20 0.026(3) 0.057(5) 0.033(3) -0.003(3) 0.013(3) 0.000(4)
C21 0.026(3) 0.053(5) 0.027(3) -0.004(3) 0.009(2) 0.001(4)
C16X 0.018(3) 0.047(5) 0.018(3) -0.004(4) 0.005(2) 0.002(4)
C17X 0.027(3) 0.049(5) 0.022(3) -0.002(4) 0.007(2) 0.001(4)
C18X 0.026(3) 0.054(5) 0.023(3) -0.003(4) 0.008(2) 0.004(4)
C19X 0.025(3) 0.058(5) 0.027(3) 0.002(3) 0.011(2) 0.005(4)
C20X 0.024(3) 0.057(4) 0.030(3) 0.007(3) 0.010(2) 0.007(3)
C21X 0.020(3) 0.049(4) 0.023(3) 0.002(3) 0.008(2) 0.003(3)
C22 0.0188(12) 0.084(2) 0.0234(14) -0.0134(14) 0.0097(10) -0.0084(13)
C23 0.0248(14) 0.087(2) 0.0239(14) -0.0132(14) 0.0101(11) -0.0120(14)
C24 0.0362(17) 0.086(3) 0.0309(16) -0.0037(16) 0.0146(13) -0.0180(16)
C25 0.0410(18) 0.081(2) 0.0368(17) -0.0099(16) 0.0192(14) -0.0238(17)
C26 0.0381(17) 0.079(2) 0.0326(17) -0.0176(15) 0.0188(13) -0.0244(16)
C27 0.0273(15) 0.087(2) 0.0246(14) -0.0107(14) 0.0121(11) -0.0134(14)
C28 0.0240(15) 0.068(3) 0.0196(11) -0.0062(16) 0.0060(10) 0.0050(19)
C29 0.0261(15) 0.068(3) 0.0208(12) -0.0062(16) 0.0050(11) 0.0033(18)
C30 0.0270(15) 0.068(3) 0.0216(12) -0.0060(15) 0.0038(11) 0.0024(18)
C31 0.0258(16) 0.067(3) 0.0209(12) -0.0056(16) 0.0045(12) 0.0022(18)
C32 0.0252(16) 0.068(3) 0.0209(11) -0.0046(15) 0.0049(11) 0.0025(17)
C33 0.0253(15) 0.068(3) 0.0206(11) -0.0054(15) 0.0053(10) 0.0044(17)
C28X 0.0242(15) 0.068(3) 0.0198(11) -0.0062(16) 0.0062(10) 0.0051(18)
C29X 0.0252(16) 0.069(3) 0.0204(12) -0.0062(15) 0.0047(11) 0.0051(18)
C30X 0.0275(17) 0.070(3) 0.0221(12) -0.0056(16) 0.0039(11) 0.0056(18)
C31X 0.0274(16) 0.070(3) 0.0220(11) -0.0054(15) 0.0037(11) 0.0048(17)
C32X 0.0275(15) 0.069(3) 0.0221(11) -0.0048(15) 0.0042(10) 0.0036(18)
C33X 0.0260(15) 0.069(3) 0.0210(11) -0.0059(15) 0.0056(10) 0.0043(18)

loop_
_atom_type_symbol
_atom_type_description
_atom_type_scat_dispersion_real
_atom_type_scat_dispersion_imag
_atom_type_scat_source
C C 0.0181 0.0091 'International Tables Vol C Tables 4.2.6.8 and 6.1.1.4'
H H 0.0000 0.0000 'International Tables Vol C Tables 4.2.6.8 and 6.1.1.4'
N N 0.0311 0.0180 'International Tables Vol C Tables 4.2.6.8 and 6.1.1.4'
P P 0.2955 0.4335 'International Tables Vol C Tables 4.2.6.8 and 6.1.1.4'
O O 0.0492 0.0322 'International Tables Vol C Tables 4.2.6.8 and 6.1.1.4'

loop_
_geom_angle_atom_site_label_1
_geom_angle_atom_site_label_2
_geom_angle_atom_site_label_3
_geom_angle
_geom_angle_site_symmetry_1
_geom_angle_site_symmetry_3
C28X P1 C7 120.4(3) . .
C28X P1 C22 109.2(3) . .
C7 P1 C22 112.54(13) . .
C7 P1 C16 104.9(4) . .
C22 P1 C16 112.2(3) . .
C28X P1 C16X 103.5(5) . .
C7 P1 C16X 110.2(4) . .
C22 P1 C16X 98.3(3) . .
C7 P1 C28 108.5(3) . .
C22 P1 C28 120.1(3) . .
C16 P1 C28 96.6(5) . .
C1 N1 C5 125.2(2) . .
C1 N1 C8 117.3(2) . .
C5 N1 C8 117.5(2) . .
O1 C1 N1 120.4(2) . .
O1 C1 C2 122.0(2) . .
N1 C1 C2 117.6(2) . .
C3 C2 C1 119.7(2) . .
C3 C2 C7 120.4(2) . 3_666
C1 C2 C7 119.9(2) . 3_666
C6 C4 C3 120.9(2) . .
C6 C4 C5 119.1(2) . .
C3 C4 C5 119.9(2) . .
C2 C3 C4 121.5(2) . .
C2 C3 C3 120.4(3) . 3_666
C4 C3 C3 118.1(3) . 3_666
O2 C5 N1 119.6(2) . .
O2 C5 C4 124.6(2) . .
N1 C5 C4 115.9(2) . .
C7 C6 C4 121.6(2) . .
C7 C6 H6 119.2 . .
C4 C6 H6 119.2 . .
C6 C7 C2 118.5(2) . 3_666
C6 C7 P1 120.1(2) . .
C2 C7 P1 121.2(2) 3_666 .
N1 C8 C9 113.8(5) . .
N1 C8 C9X 110.8(5) . .
N1 C8 H8A 106(2) . .
C9 C8 H8A 106(2) . .
C9X C8 H8A 115(2) . .
N1 C8 H8B 109(2) . .
C9 C8 H8B 115(2) . .
C9X C8 H8B 109(2) . .
H8A C8 H8B 107(3) . .
C10 C9 C12 113.8(8) . .
C10 C9 C8 123.9(8) . .
C12 C9 C8 113.4(8) . .
C10 C9 H9 100.0 . .
C12 C9 H9 100.0 . .
C8 C9 H9 100.0 . .
C11 C10 C9 121.7(9) . .
C11 C10 H10A 106.9 . .
C9 C10 H10A 106.9 . .
C11 C10 H10B 106.9 . .
C9 C10 H10B 106.9 . .
H10A C10 H10B 106.7 . .
C10 C11 H11A 109.5 . .
C10 C11 H11B 109.5 . .
H11A C11 H11B 109.5 . .
C10 C11 H11C 109.5 . .
H11A C11 H11C 109.5 . .
H11B C11 H11C 109.5 . .
C13 C12 C9 118.7(8) . .
C13 C12 H12A 107.6 . .
C9 C12 H12A 107.6 . .
C13 C12 H12B 107.6 . .
C9 C12 H12B 107.6 . .
H12A C12 H12B 107.1 . .
C14 C13 C12 126.0(9) . .
C14 C13 H13A 105.8 . .
C12 C13 H13A 105.8 . .
C14 C13 H13B 105.8 . .
C12 C13 H13B 105.8 . .
H13A C13 H13B 106.2 . .
C13 C14 C15 132.4(10) . .
C13 C14 H14A 104.1 . .
C15 C14 H14A 104.1 . .
C13 C14 H14B 104.1 . .
C15 C14 H14B 104.1 . .
H14A C14 H14B 105.5 . .
C14 C15 H15A 109.5 . .
C14 C15 H15B 109.5 . .
H15A C15 H15B 109.5 . .
C14 C15 H15C 109.5 . .
H15A C15 H15C 109.5 . .
H15B C15 H15C 109.5 . .
C10X C9X C12X 113.3(9) . .
C10X C9X C8 106.1(7) . .
C12X C9X C8 101.5(8) . .
C10X C9X H9X 111.8 . .
C12X C9X H9X 111.8 . .
C8 C9X H9X 111.8 . .
C11X C10X C9X 111.3(9) . .
C11X C10X H10C 109.4 . .
C9X C10X H10C 109.4 . .
C11X C10X H10D 109.4 . .
C9X C10X H10D 109.4 . .
H10C C10X H10D 108.0 . .
C10X C11X H11E 109.5 . .
C10X C11X H11F 109.5 . .
H11E C11X H11F 109.5 . .
C10X C11X H11G 109.5 . .
H11E C11X H11G 109.5 . .
H11F C11X H11G 109.5 . .
C13X C12X C9X 114.6(10) . .
C13X C12X H12C 108.6 . .
C9X C12X H12C 108.6 . .
C13X C12X H12D 108.6 . .
C9X C12X H12D 108.6 . .
H12C C12X H12D 107.6 . .
C14X C13X C12X 131.3(10) . .
C14X C13X H13C 104.4 . .
C12X C13X H13C 104.4 . .
C14X C13X H13D 104.4 . .
C12X C13X H13D 104.4 . .
H13C C13X H13D 105.6 . .
C13X C14X C15X 119.9(8) . .
C13X C14X H14C 107.3 . .
C15X C14X H14C 107.3 . .
C13X C14X H14D 107.3 . .
C15X C14X H14D 107.3 . .
H14C C14X H14D 106.9 . .
C14X C15X H15E 109.5 . .
C14X C15X H15F 109.5 . .
H15E C15X H15F 109.5 . .
C14X C15X H15G 109.5 . .
H15E C15X H15G 109.5 . .
H15F C15X H15G 109.5 . .
C21 C16 C17 119.8(10) . .
C21 C16 P1 115.6(8) . .
C17 C16 P1 124.3(8) . .
C18 C17 C16 120.0(9) . .
C18 C17 H17 120.0 . .
C16 C17 H17 120.0 . .
C17 C18 C19 120.3(8) . .
C17 C18 H18 119.8 . .
C19 C18 H18 119.8 . .
C20 C19 C18 120.2(8) . .
C20 C19 H19 119.9 . .
C18 C19 H19 119.9 . .
C19 C20 C21 119.7(8) . .
C19 C20 H20 120.2 . .
C21 C20 H20 120.2 . .
C16 C21 C20 120.0(9) . .
C16 C21 H21 120.0 . .
C20 C21 H21 120.0 . .
C21X C16X C17X 119.4(10) . .
C21X C16X P1 128.0(7) . .
C17X C16X P1 112.5(8) . .
C16X C17X C18X 120.6(9) . .
C16X C17X H17X 119.7 . .
C18X C17X H17X 119.7 . .
C19X C18X C17X 119.0(8) . .
C19X C18X H18X 120.5 . .
C17X C18X H18X 120.5 . .
C20X C19X C18X 120.2(9) . .
C20X C19X H19X 119.9 . .
C18X C19X H19X 119.9 . .
C19X C20X C21X 121.2(8) . .
C19X C20X H20X 119.4 . .
C21X C20X H20X 119.4 . .
C20X C21X C16X 119.6(8) . .
C20X C21X H21X 120.2 . .
C16X C21X H21X 120.2 . .
C27 C22 C23 119.0(3) . .
C27 C22 P1 123.4(3) . .
C23 C22 P1 117.6(2) . .
C24 C23 C22 120.8(3) . .
C24 C23 H23 119.6 . .
C22 C23 H23 119.6 . .
C23 C24 C25 119.7(3) . .
C23 C24 H24 120.2 . .
C25 C24 H24 120.2 . .
C26 C25 C24 120.3(4) . .
C26 C25 H25 119.8 . .
C24 C25 H25 119.8 . .
C25 C26 C27 120.5(3) . .
C25 C26 H26 119.7 . .
C27 C26 H26 119.7 . .
C26 C27 C22 119.8(3) . .
C26 C27 H27 120.1 . .
C22 C27 H27 120.1 . .
C29 C28 C33 118.9(7) . .
C29 C28 P1 122.3(6) . .
C33 C28 P1 118.8(6) . .
C30 C29 C28 120.4(6) . .
C30 C29 H29 119.8 . .
C28 C29 H29 119.8 . .
C29 C30 C31 119.4(7) . .
C29 C30 H30 120.3 . .
C31 C30 H30 120.3 . .
C32 C31 C30 121.4(6) . .
C32 C31 H31 119.3 . .
C30 C31 H31 119.3 . .
C33 C32 C31 118.4(6) . .
C33 C32 H32 120.8 . .
C31 C32 H32 120.8 . .
C32 C33 C28 121.5(8) . .
C32 C33 H33 119.3 . .
C28 C33 H33 119.3 . .
C33X C28X C29X 120.8(7) . .
C33X C28X P1 115.8(5) . .
C29X C28X P1 123.0(6) . .
C30X C29X C28X 119.3(7) . .
C30X C29X H29X 120.4 . .
C28X C29X H29X 120.4 . .
C31X C30X C29X 119.8(6) . .
C31X C30X H30X 120.1 . .
C29X C30X H30X 120.1 . .
C30X C31X C32X 122.2(7) . .
C30X C31X H31X 118.9 . .
C32X C31X H31X 118.9 . .
C33X C32X C31X 117.7(8) . .
C33X C32X H32X 121.1 . .
C31X C32X H32X 121.1 . .
C28X C33X C32X 120.2(6) . .
C28X C33X H33X 119.9 . .
C32X C33X H33X 119.9 . .

loop_
_geom_bond_atom_site_label_1
_geom_bond_atom_site_label_2
_geom_bond_distance
_geom_bond_site_symmetry_2
P1 C28X 1.745(9) .
P1 C7 1.781(3) .
P1 C22 1.786(4) .
P1 C16 1.839(15) .
P1 C16X 1.847(15) .
P1 C28 1.897(9) .
N1 C1 1.396(4) .
N1 C5 1.406(4) .
N1 C8 1.470(4) .
C1 O1 1.249(4) .
C1 C2 1.423(4) .
O2 C5 1.240(3) .
C2 C3 1.398(4) .
C2 C7 1.454(4) 3_666
C4 C6 1.406(4) .
C4 C3 1.419(4) .
C4 C5 1.441(4) .
C3 C3 1.433(5) 3_666
C6 C7 1.377(4) .
C6 H6 0.9500 .
C7 C2 1.454(4) 3_666
C8 C9 1.555(6) .
C8 C9X 1.556(6) .
C8 H8A 0.96(4) .
C8 H8B 0.95(4) .
C9 C10 1.518(8) .
C9 C12 1.533(7) .
C9 H9 1.0000 .
C10 C11 1.497(8) .
C10 H10A 0.9900 .
C10 H10B 0.9900 .
C11 H11A 0.9800 .
C11 H11B 0.9800 .
C11 H11C 0.9800 .
C12 C13 1.519(8) .
C12 H12A 0.9900 .
C12 H12B 0.9900 .
C13 C14 1.438(8) .
C13 H13A 0.9900 .
C13 H13B 0.9900 .
C14 C15 1.462(8) .
C14 H14A 0.9900 .
C14 H14B 0.9900 .
C15 H15A 0.9800 .
C15 H15B 0.9800 .
C15 H15C 0.9800 .
C9X C10X 1.527(10) .
C9X C12X 1.542(11) .
C9X H9X 1.0000 .
C10X C11X 1.482(12) .
C10X H10C 0.9900 .
C10X H10D 0.9900 .
C11X H11E 0.9800 .
C11X H11F 0.9800 .
C11X H11G 0.9800 .
C12X C13X 1.500(10) .
C12X H12C 0.9900 .
C12X H12D 0.9900 .
C13X C14X 1.311(11) .
C13X H13C 0.9900 .
C13X H13D 0.9900 .
C14X C15X 1.525(10) .
C14X H14C 0.9900 .
C14X H14D 0.9900 .
C15X H15E 0.9800 .
C15X H15F 0.9800 .
C15X H15G 0.9800 .
C16 C21 1.382(13) .
C16 C17 1.387(13) .
C17 C18 1.383(14) .
C17 H17 0.9500 .
C18 C19 1.393(12) .
C18 H18 0.9500 .
C19 C20 1.366(13) .
C19 H19 0.9500 .
C20 C21 1.411(15) .
C20 H20 0.9500 .
C21 H21 0.9500 .
C16X C21X 1.388(13) .
C16X C17X 1.393(12) .
C17X C18X 1.400(16) .
C17X H17X 0.9500 .
C18X C19X 1.388(13) .
C18X H18X 0.9500 .
C19X C20X 1.370(12) .
C19X H19X 0.9500 .
C20X C21X 1.385(13) .
C20X H20X 0.9500 .
C21X H21X 0.9500 .
C22 C27 1.396(4) .
C22 C23 1.412(5) .
C23 C24 1.374(6) .
C23 H23 0.9500 .
C24 C25 1.393(5) .
C24 H24 0.9500 .
C25 C26 1.382(5) .
C25 H25 0.9500 .
C26 C27 1.391(6) .
C26 H26 0.9500 .
C27 H27 0.9500 .
C28 C29 1.397(11) .
C28 C33 1.405(10) .
C29 C30 1.378(10) .
C29 H29 0.9500 .
C30 C31 1.400(9) .
C30 H30 0.9500 .
C31 C32 1.389(11) .
C31 H31 0.9500 .
C32 C33 1.376(11) .
C32 H32 0.9500 .
C33 H33 0.9500 .
C28X C33X 1.384(11) .
C28X C29X 1.397(10) .
C29X C30X 1.388(9) .
C29X H29X 0.9500 .
C30X C31X 1.358(11) .
C30X H30X 0.9500 .
C31X C32X 1.413(11) .
C31X H31X 0.9500 .
C32X C33X 1.393(10) .
C32X H32X 0.9500 .
C33X H33X 0.9500 .

loop_
_geom_torsion_atom_site_label_1
_geom_torsion_atom_site_label_2
_geom_torsion_atom_site_label_3
_geom_torsion_atom_site_label_4
_geom_torsion
_geom_torsion_site_symmetry_1
_geom_torsion_site_symmetry_4
C5 N1 C1 O1 176.2(3) . .
C8 N1 C1 O1 -6.0(4) . .
C5 N1 C1 C2 -4.0(4) . .
C8 N1 C1 C2 173.8(3) . .
O1 C1 C2 C3 -176.1(3) . .
N1 C1 C2 C3 4.0(4) . .
O1 C1 C2 C7 3.4(4) . 3_666
N1 C1 C2 C7 -176.5(3) . 3_666
C1 C2 C3 C4 -0.8(4) . .
C7 C2 C3 C4 179.6(3) 3_666 .
C1 C2 C3 C3 178.6(3) . 3_666
C7 C2 C3 C3 -0.9(5) 3_666 3_666
C6 C4 C3 C2 179.1(3) . .
C5 C4 C3 C2 -2.7(4) . .
C6 C4 C3 C3 -0.4(5) . 3_666
C5 C4 C3 C3 177.8(3) . 3_666
C1 N1 C5 O2 179.7(3) . .
C8 N1 C5 O2 1.9(4) . .
C1 N1 C5 C4 0.6(4) . .
C8 N1 C5 C4 -177.2(3) . .
C6 C4 C5 O2 2.0(4) . .
C3 C4 C5 O2 -176.3(3) . .
C6 C4 C5 N1 -178.9(3) . .
C3 C4 C5 N1 2.8(4) . .
C3 C4 C6 C7 1.0(4) . .
C5 C4 C6 C7 -177.3(3) . .
C4 C6 C7 C2 -0.6(4) . 3_666
C4 C6 C7 P1 -175.6(2) . .
C28X P1 C7 C6 -115.1(4) . .
C22 P1 C7 C6 113.8(3) . .
C16 P1 C7 C6 -8.4(4) . .
C16X P1 C7 C6 5.2(4) . .
C28 P1 C7 C6 -110.8(4) . .
C28X P1 C7 C2 70.0(5) . 3_666
C22 P1 C7 C2 -61.1(3) . 3_666
C16 P1 C7 C2 176.7(4) . 3_666
C16X P1 C7 C2 -169.6(4) . 3_666
C28 P1 C7 C2 74.3(4) . 3_666
C1 N1 C8 C9 -85.7(6) . .
C5 N1 C8 C9 92.2(6) . .
C1 N1 C8 C9X -95.2(5) . .
C5 N1 C8 C9X 82.8(5) . .
N1 C8 C9 C10 45.9(14) . .
N1 C8 C9 C12 -169.0(8) . .
C12 C9 C10 C11 53(2) . .
C8 C9 C10 C11 -161.7(15) . .
C10 C9 C12 C13 -171.8(12) . .
C8 C9 C12 C13 39.4(16) . .
C9 C12 C13 C14 124.7(14) . .
C12 C13 C14 C15 -132.3(16) . .
N1 C8 C9X C10X 61.0(9) . .
N1 C8 C9X C12X 179.7(6) . .
C12X C9X C10X C11X 75.5(17) . .
C8 C9X C10X C11X -173.9(13) . .
C10X C9X C12X C13X -157.0(10) . .
C8 C9X C12X C13X 89.6(13) . .
C9X C12X C13X C14X 43.9(18) . .
C12X C13X C14X C15X 171.5(11) . .
C7 P1 C16 C21 121.6(8) . .
C22 P1 C16 C21 -0.9(9) . .
C28 P1 C16 C21 -127.2(8) . .
C7 P1 C16 C17 -63.5(10) . .
C22 P1 C16 C17 174.0(8) . .
C28 P1 C16 C17 47.6(10) . .
C21 C16 C17 C18 0.6(14) . .
P1 C16 C17 C18 -174.0(9) . .
C16 C17 C18 C19 1.2(14) . .
C17 C18 C19 C20 -2.0(13) . .
C18 C19 C20 C21 1.0(12) . .
C17 C16 C21 C20 -1.6(14) . .
P1 C16 C21 C20 173.5(8) . .
C19 C20 C21 C16 0.8(13) . .
C28X P1 C16X C21X -116.6(10) . .
C7 P1 C16X C21X 113.4(9) . .
C22 P1 C16X C21X -4.4(10) . .
C28X P1 C16X C17X 59.2(9) . .
C7 P1 C16X C17X -70.9(8) . .
C22 P1 C16X C17X 171.3(7) . .
C21X C16X C17X C18X 1.7(15) . .
P1 C16X C17X C18X -174.4(8) . .
C16X C17X C18X C19X 0.3(14) . .
C17X C18X C19X C20X -2.8(13) . .
C18X C19X C20X C21X 3.3(13) . .
C19X C20X C21X C16X -1.2(13) . .
C17X C16X C21X C20X -1.3(14) . .
P1 C16X C21X C20X 174.2(8) . .
C28X P1 C22 C27 0.9(4) . .
C7 P1 C22 C27 137.4(2) . .
C16 P1 C22 C27 -104.6(5) . .
C16X P1 C22 C27 -106.6(5) . .
C28 P1 C22 C27 7.8(4) . .
C28X P1 C22 C23 178.2(4) . .
C7 P1 C22 C23 -45.4(3) . .
C16 P1 C22 C23 72.7(5) . .
C16X P1 C22 C23 70.7(5) . .
C28 P1 C22 C23 -174.9(4) . .
C27 C22 C23 C24 1.8(4) . .
P1 C22 C23 C24 -175.6(2) . .
C22 C23 C24 C25 -0.9(5) . .
C23 C24 C25 C26 -0.7(5) . .
C24 C25 C26 C27 1.4(5) . .
C25 C26 C27 C22 -0.5(5) . .
C23 C22 C27 C26 -1.1(4) . .
P1 C22 C27 C26 176.2(2) . .
C7 P1 C28 C29 3.2(7) . .
C22 P1 C28 C29 134.6(6) . .
C16 P1 C28 C29 -104.9(7) . .
C7 P1 C28 C33 -179.2(5) . .
C22 P1 C28 C33 -47.9(7) . .
C16 P1 C28 C33 72.6(7) . .
C33 C28 C29 C30 1.3(11) . .
P1 C28 C29 C30 178.8(6) . .
C28 C29 C30 C31 1.2(10) . .
C29 C30 C31 C32 -2.3(9) . .
C30 C31 C32 C33 0.8(9) . .
C31 C32 C33 C28 1.8(10) . .
C29 C28 C33 C32 -2.8(11) . .
P1 C28 C33 C32 179.6(6) . .
C7 P1 C28X C33X 1.9(8) . .
C22 P1 C28X C33X 134.3(5) . .
C16X P1 C28X C33X -121.8(7) . .
C7 P1 C28X C29X 174.8(5) . .
C22 P1 C28X C29X -52.7(8) . .
C16X P1 C28X C29X 51.1(8) . .
C33X C28X C29X C30X -2.3(11) . .
P1 C28X C29X C30X -174.9(6) . .
C28X C29X C30X C31X 1.4(10) . .
C29X C30X C31X C32X 0.7(10) . .
C30X C31X C32X C33X -1.7(10) . .
C29X C28X C33X C32X 1.3(11) . .
P1 C28X C33X C32X 174.4(6) . .
C31X C32X C33X C28X 0.7(10) . .
